data_4101721
loop_
_publ_author_name
'Ishii, Norio'
'Okamura, Yoshitomo'
'Chiba, Susumu'
'Nogami, Takashi'
'Ishida, Takayuki'

_publ_section_title
;
 Giant coercivity in a one-dimensional cobalt-radical coordination magnet.
;
_journal_issue 1
_journal_name_full 'Journal of the American Chemical Society'
_journal_page_first 24
_journal_page_last 25
_journal_paper_doi 10.1021/ja077666e
_journal_volume 130
_journal_year 2008
_chemical_formula_moiety 'C27 H27 Co F12 N2 O7 '
_chemical_formula_sum 'C27 H27 Co F12 N2 O7'
_chemical_formula_weight 778.43
_chemical_melting_point 111
_space_group_IT_number 14
_symmetry_cell_setting monoclinic
_symmetry_Int_Tables_number 14
_symmetry_space_group_name_Hall '-P 2yn'
_symmetry_space_group_name_H-M 'P 1 21/n 1'
_cell_angle_alpha 90.0000
_cell_angle_beta 111.2626(9)
_cell_angle_gamma 90.0000
_cell_formula_units_Z 8
_cell_length_a 21.7966(8)
_cell_length_b 14.0889(4)
_cell_length_c 22.0906(6)
_cell_measurement_reflns_used 78056
_cell_measurement_temperature 100.
_cell_measurement_theta_max 27.4
_cell_measurement_theta_min 1.1
_cell_volume 6322.0(3)
_computing_cell_refinement PROCESS-AUTO
_computing_data_collection PROCESS-AUTO
_computing_data_reduction CrystalStructure
_computing_publication_material 'CrystalStructure 3.7.0'
_computing_structure_refinement CRYSTALS
_computing_structure_solution SIR92
_diffrn_detector_area_resol_mean 10.00
_diffrn_measured_fraction_theta_full 0.974
_diffrn_measured_fraction_theta_max 0.974
_diffrn_measurement_device_type 'Rigaku RAXIS-RAPID'
_diffrn_measurement_method \w
_diffrn_radiation_type 'Mo K\a'
_diffrn_radiation_wavelength 0.71069
_diffrn_reflns_av_R_equivalents 0.083
_diffrn_reflns_limit_h_max 28
_diffrn_reflns_limit_h_min -28
_diffrn_reflns_limit_k_max 18
_diffrn_reflns_limit_k_min -16
_diffrn_reflns_limit_l_max 28
_diffrn_reflns_limit_l_min -28
_diffrn_reflns_number 68137
_diffrn_reflns_theta_full 27.42
_diffrn_reflns_theta_max 27.42
_exptl_absorpt_coefficient_mu 0.661
_exptl_absorpt_correction_T_max 0.820
_exptl_absorpt_correction_T_min 0.604
_exptl_absorpt_correction_type multi-scan
_exptl_absorpt_process_details
;
    Higashi, T. (1995). Program for Absorption Correction.
    Rigaku Corporation, Tokyo, Japan.
;
_exptl_crystal_colour blue
_exptl_crystal_density_diffrn 1.636
_exptl_crystal_density_method 'not measured'
_exptl_crystal_description needle
_exptl_crystal_F_000 3152.00
_exptl_crystal_size_max 0.60
_exptl_crystal_size_mid 0.40
_exptl_crystal_size_min 0.30
_refine_diff_density_max 0.72
_refine_diff_density_min -0.73
_refine_ls_extinction_method none
_refine_ls_goodness_of_fit_ref 1.046
_refine_ls_hydrogen_treatment refall
_refine_ls_number_parameters 966
_refine_ls_number_reflns 14028
_refine_ls_R_factor_gt 0.0436
_refine_ls_shift/su_max 0.0000
_refine_ls_structure_factor_coef F
_refine_ls_weighting_details 'w = 1/[0.0010Fo^2^ + 1.0000\s(Fo^2^)]'
_refine_ls_weighting_scheme calc
_refine_ls_wR_factor_ref 0.0631
_reflns_number_gt 9868
_reflns_number_total 14028
_reflns_threshold_expression F^2^>2.0\s(F^2^)
_cod_data_source_file ja077666e-file004.cif
_cod_data_source_block '_[Co(hfac)2_BPNN]'
_cod_original_formula_sum 'C27 H27 Co F12 N2 O7 '
_cod_database_code 4101721

loop_
_symmetry_equiv_pos_site_id
_symmetry_equiv_pos_as_xyz
1 +X,+Y,+Z
2 1/2-X,1/2+Y,1/2-Z
3 -X,-Y,-Z
4 1/2+X,1/2-Y,1/2+Z

loop_
_atom_site_label
_atom_site_type_symbol
_atom_site_fract_x
_atom_site_fract_y
_atom_site_fract_z
_atom_site_U_iso_or_equiv
_atom_site_adp_type
_atom_site_occupancy
_atom_site_symmetry_multiplicity
_atom_site_calc_flag
_atom_site_refinement_flags
_atom_site_disorder_assembly
_atom_site_disorder_group
Co(1) Co 0.29003(2) 0.26512(2) 0.80649(2) 0.01498(8) Uani 1.00 1 d . . .
Co(2) Co 0.30815(2) 0.09841(2) 0.27020(2) 0.01568(9) Uani 1.00 1 d . . .
F(1) F 0.21699(10) 0.10029(14) 0.98630(10) 0.0477(6) Uani 1.00 1 d . . .
F(2) F 0.21527(10) 0.25219(13) 0.97779(9) 0.0412(5) Uani 1.00 1 d . . .
F(3) F 0.14437(8) 0.16844(12) 0.90595(8) 0.0305(4) Uani 1.00 1 d . . .
F(4) F 0.43560(10) 0.05041(18) 1.00246(9) 0.0526(6) Uani 1.00 1 d . . .
F(5) F 0.43455(10) 0.00169(12) 0.91137(10) 0.0431(5) Uani 1.00 1 d . . .
F(6) F 0.47767(9) 0.13569(13) 0.94681(11) 0.0458(5) Uani 1.00 1 d . . .
F(7) F 0.3550(3) 0.4545(6) 0.9977(2) 0.084(2) Uani 0.63 1 d P . .
F(8) F 0.4070(4) 0.3275(3) 1.0235(2) 0.0647(17) Uani 0.63 1 d P . .
F(9) F 0.4562(3) 0.4485(5) 1.0136(2) 0.073(2) Uani 0.63 1 d P . .
F(10) F 0.52685(11) 0.40198(19) 0.83488(12) 0.0686(8) Uani 1.00 1 d . . .
F(11) F 0.51551(11) 0.25113(17) 0.83666(11) 0.0566(7) Uani 1.00 1 d . . .
F(12) F 0.47127(9) 0.32738(12) 0.74912(9) 0.0355(5) Uani 1.00 1 d . . .
F(13) F 0.28896(9) 0.14036(16) 0.47150(9) 0.0433(5) Uani 1.00 1 d . . .
F(14) F 0.37169(13) 0.04870(18) 0.50084(11) 0.0703(8) Uani 1.00 1 d . . .
F(15) F 0.38361(12) 0.1978(2) 0.51881(10) 0.0706(8) Uani 1.00 1 d . . .
F(16) F 0.40045(10) -0.21460(12) 0.34661(11) 0.0491(6) Uani 1.00 1 d . . .
F(17) F 0.45433(12) -0.10877(16) 0.41242(9) 0.0580(6) Uani 1.00 1 d . . .
F(18) F 0.49335(10) -0.17123(16) 0.34547(11) 0.0535(6) Uani 1.00 1 d . . .
F(19) F 0.50649(9) 0.31627(12) 0.37660(11) 0.0433(5) Uani 1.00 1 d . . .
F(20) F 0.54950(8) 0.18170(12) 0.41298(9) 0.0355(5) Uani 1.00 1 d . . .
F(21) F 0.51662(10) 0.21116(17) 0.31081(9) 0.0494(6) Uani 1.00 1 d . . .
F(22) F 0.35475(9) 0.03151(12) 0.08489(8) 0.0325(4) Uani 1.00 1 d . . .
F(23) F 0.43981(10) -0.05518(12) 0.13202(9) 0.0356(5) Uani 1.00 1 d . . .
F(24) F 0.44455(9) 0.09556(12) 0.14804(9) 0.0321(4) Uani 1.00 1 d . . .
F(25) F 0.4019(8) 0.5021(4) 0.9911(3) 0.076(3) Uani 0.37 1 d P . .
F(26) F 0.3506(6) 0.3900(11) 1.0078(5) 0.087(4) Uani 0.37 1 d P . .
F(27) F 0.4497(7) 0.3752(13) 1.0267(3) 0.119(5) Uani 0.37 1 d P . .
O(1) O 0.21831(9) 0.35862(12) 0.75514(8) 0.0163(4) Uani 1.00 1 d . . .
O(2) O 0.24675(9) 0.68480(12) 0.77724(8) 0.0170(4) Uani 1.00 1 d . . .
O(3) O 0.44650(10) 0.49196(12) 0.65941(9) 0.0234(5) Uani 1.00 1 d . . .
O(4) O 0.23126(9) 0.20924(12) 0.85207(8) 0.0173(4) Uani 1.00 1 d . . .
O(5) O 0.35623(9) 0.15875(12) 0.85255(9) 0.0189(4) Uani 1.00 1 d . . .
O(6) O 0.32278(10) 0.35508(12) 0.88735(9) 0.0222(5) Uani 1.00 1 d . . .
O(7) O 0.37049(9) 0.31530(12) 0.78723(9) 0.0190(4) Uani 1.00 1 d . . .
O(8) O 0.25386(9) 0.20865(12) 0.21860(9) 0.0173(4) Uani 1.00 1 d . . .
O(9) O 0.28439(9) 0.53092(12) 0.25909(9) 0.0176(4) Uani 1.00 1 d . . .
O(10) O 0.20932(10) 0.33347(13) 0.48251(9) 0.0242(5) Uani 1.00 1 d . . .
O(11) O 0.39536(10) 0.17606(12) 0.29793(9) 0.0213(5) Uani 1.00 1 d . . .
O(12) O 0.30833(9) 0.12721(12) 0.36176(9) 0.0200(4) Uani 1.00 1 d . . .
O(13) O 0.35706(9) -0.02397(12) 0.31492(9) 0.0208(4) Uani 1.00 1 d . . .
O(14) O 0.33362(9) 0.05626(12) 0.19369(8) 0.0187(4) Uani 1.00 1 d . . .
N(1) N 0.21305(11) 0.44594(13) 0.77180(10) 0.0148(5) Uani 1.00 1 d . . .
N(2) N 0.22645(11) 0.59910(14) 0.78186(10) 0.0152(5) Uani 1.00 1 d . . .
N(3) N 0.27320(11) 0.29620(14) 0.21730(10) 0.0166(5) Uani 1.00 1 d . . .
N(4) N 0.29043(11) 0.44657(14) 0.23846(11) 0.0170(5) Uani 1.00 1 d . . .
C(1) C 0.24547(12) 0.51977(17) 0.75896(12) 0.0148(6) Uani 1.00 1 d . . .
C(2) C 0.16230(12) 0.47503(18) 0.79956(12) 0.0171(6) Uani 1.00 1 d . . .
C(3) C 0.18753(13) 0.57744(18) 0.82393(12) 0.0189(6) Uani 1.00 1 d . . .
C(4) C 0.16227(14) 0.40713(19) 0.85277(13) 0.0232(7) Uani 1.00 1 d . . .
C(5) C 0.09607(13) 0.4733(2) 0.74344(13) 0.0261(7) Uani 1.00 1 d . . .
C(6) C 0.23692(16) 0.5795(2) 0.89293(12) 0.0281(8) Uani 1.00 1 d . . .
C(7) C 0.13355(16) 0.6501(2) 0.81409(17) 0.0307(8) Uani 1.00 1 d . . .
C(8) C 0.29538(12) 0.51413(18) 0.72952(12) 0.0163(6) Uani 1.00 1 d . . .
C(9) C 0.35343(12) 0.56570(18) 0.75629(12) 0.0182(6) Uani 1.00 1 d . . .
C(10) C 0.40284(13) 0.55634(19) 0.73196(13) 0.0211(7) Uani 1.00 1 d . . .
C(11) C 0.39440(12) 0.49611(18) 0.67892(12) 0.0191(6) Uani 1.00 1 d . . .
C(12) C 0.33565(13) 0.44736(18) 0.65070(12) 0.0198(6) Uani 1.00 1 d . . .
C(13) C 0.28667(12) 0.45530(18) 0.67630(12) 0.0182(6) Uani 1.00 1 d . . .
C(14) C 0.44404(14) 0.4298(2) 0.60716(13) 0.0228(7) Uani 1.00 1 d . . .
C(15) C 0.51046(13) 0.4345(2) 0.60106(13) 0.0232(7) Uani 1.00 1 d . . .
C(16) C 0.51537(14) 0.3756(2) 0.54516(12) 0.0238(7) Uani 1.00 1 d . . .
C(17) C 0.58329(16) 0.3815(2) 0.54079(16) 0.0320(8) Uani 1.00 1 d . . .
C(18) C 0.20694(13) 0.1717(2) 0.94434(12) 0.0221(7) Uani 1.00 1 d . . .
C(19) C 0.25370(13) 0.17013(18) 0.90649(12) 0.0184(6) Uani 1.00 1 d . . .
C(20) C 0.31568(13) 0.12937(19) 0.93743(12) 0.0215(7) Uani 1.00 1 d . . .
C(21) C 0.36164(12) 0.12714(19) 0.90768(12) 0.0189(6) Uani 1.00 1 d . . .
C(22) C 0.42805(13) 0.0790(2) 0.94349(13) 0.0235(7) Uani 1.00 1 d . . .
C(23) C 0.39925(17) 0.4063(2) 0.98736(14) 0.0314(8) Uani 1.00 1 d . . .
C(24) C 0.38250(13) 0.37662(19) 0.91645(12) 0.0218(7) Uani 1.00 1 d . . .
C(25) C 0.43307(14) 0.3732(2) 0.89272(13) 0.0250(7) Uani 1.00 1 d . . .
C(26) C 0.42262(12) 0.34155(19) 0.82990(12) 0.0202(7) Uani 1.00 1 d . . .
C(27) C 0.48454(14) 0.3315(2) 0.81223(14) 0.0278(7) Uani 1.00 1 d . . .
C(28) C 0.27013(12) 0.36465(18) 0.25797(12) 0.0162(6) Uani 1.00 1 d . . .
C(29) C 0.29030(13) 0.33402(18) 0.16137(12) 0.0185(6) Uani 1.00 1 d . . .
C(30) C 0.32585(13) 0.42722(18) 0.19246(12) 0.0188(6) Uani 1.00 1 d . . .
C(31) C 0.33219(14) 0.26364(19) 0.14193(13) 0.0237(7) Uani 1.00 1 d . . .
C(32) C 0.22474(14) 0.3524(2) 0.10606(12) 0.0242(7) Uani 1.00 1 d . . .
C(33) C 0.31868(14) 0.50910(19) 0.14639(13) 0.0247(7) Uani 1.00 1 d . . .
C(34) C 0.39823(13) 0.4124(2) 0.23528(14) 0.0251(7) Uani 1.00 1 d . . .
C(35) C 0.25192(12) 0.35500(18) 0.31500(12) 0.0170(6) Uani 1.00 1 d . . .
C(36) C 0.28504(13) 0.40938(19) 0.36999(12) 0.0205(6) Uani 1.00 1 d . . .
C(37) C 0.27014(13) 0.39933(19) 0.42535(12) 0.0224(7) Uani 1.00 1 d . . .
C(38) C 0.22095(13) 0.3363(2) 0.42600(12) 0.0214(7) Uani 1.00 1 d . . .
C(39) C 0.18800(13) 0.28181(19) 0.37162(12) 0.0200(6) Uani 1.00 1 d . . .
C(40) C 0.20410(13) 0.29030(19) 0.31652(12) 0.0200(6) Uani 1.00 1 d . . .
C(41) C 0.15673(13) 0.2739(2) 0.48536(12) 0.0239(7) Uani 1.00 1 d . . .
C(42) C 0.14643(14) 0.2954(2) 0.54773(13) 0.0242(7) Uani 1.00 1 d . . .
C(43) C 0.09596(14) 0.2288(2) 0.55832(13) 0.0270(7) Uani 1.00 1 d . . .
C(44) C 0.07700(17) 0.2583(2) 0.61569(14) 0.0306(8) Uani 1.00 1 d . . .
C(45) C 0.50258(13) 0.2233(2) 0.36405(13) 0.0266(7) Uani 1.00 1 d . . .
C(46) C 0.43391(13) 0.18589(19) 0.35522(13) 0.0209(7) Uani 1.00 1 d . . .
C(47) C 0.42114(14) 0.1712(2) 0.41194(13) 0.0259(7) Uani 1.00 1 d . . .
C(48) C 0.35894(13) 0.1450(2) 0.40999(12) 0.0227(7) Uani 1.00 1 d . . .
C(49) C 0.35098(14) 0.1335(2) 0.47595(13) 0.0286(8) Uani 1.00 1 d . . .
C(50) C 0.43981(14) -0.1380(2) 0.35249(14) 0.0279(8) Uani 1.00 1 d . . .
C(51) C 0.40332(12) -0.06288(19) 0.30285(12) 0.0199(6) Uani 1.00 1 d . . .
C(52) C 0.42105(13) -0.04937(18) 0.24911(12) 0.0197(6) Uani 1.00 1 d . . .
C(53) C 0.38336(13) 0.00868(18) 0.19797(12) 0.0179(6) Uani 1.00 1 d . . .
C(54) C 0.40596(13) 0.01945(19) 0.14009(13) 0.0214(7) Uani 1.00 1 d . . .
H(1) H 0.1323 0.3568 0.8344 0.031 Uiso 1.00 1 c R . .
H(2) H 0.1493 0.4401 0.8837 0.031 Uiso 1.00 1 c R . .
H(3) H 0.2052 0.3820 0.8736 0.031 Uiso 1.00 1 c R . .
H(4) H 0.0876 0.5339 0.7232 0.033 Uiso 1.00 1 c R . .
H(5) H 0.0623 0.4580 0.7595 0.033 Uiso 1.00 1 c R . .
H(6) H 0.0971 0.4269 0.7126 0.033 Uiso 1.00 1 c R . .
H(7) H 0.2485 0.6434 0.9057 0.035 Uiso 1.00 1 c R . .
H(8) H 0.2180 0.5513 0.9212 0.035 Uiso 1.00 1 c R . .
H(9) H 0.2752 0.5452 0.8953 0.035 Uiso 1.00 1 c R . .
H(10) H 0.1500 0.7010 0.8438 0.043 Uiso 1.00 1 c R . .
H(11) H 0.0975 0.6213 0.8214 0.043 Uiso 1.00 1 c R . .
H(12) H 0.1194 0.6737 0.7709 0.043 Uiso 1.00 1 c R . .
H(13) H 0.3589 0.6075 0.7916 0.023 Uiso 1.00 1 c R . .
H(14) H 0.4427 0.5907 0.7511 0.025 Uiso 1.00 1 c R . .
H(15) H 0.3291 0.4085 0.6138 0.025 Uiso 1.00 1 c R . .
H(16) H 0.2469 0.4204 0.6576 0.022 Uiso 1.00 1 c R . .
H(17) H 0.4351 0.3667 0.6166 0.029 Uiso 1.00 1 c R . .
H(18) H 0.4108 0.4501 0.5679 0.029 Uiso 1.00 1 c R . .
H(19) H 0.5193 0.4988 0.5942 0.030 Uiso 1.00 1 c R . .
H(20) H 0.5426 0.4123 0.6404 0.030 Uiso 1.00 1 c R . .
H(21) H 0.5064 0.3112 0.5516 0.030 Uiso 1.00 1 c R . .
H(22) H 0.4836 0.3979 0.5056 0.030 Uiso 1.00 1 c R . .
H(23) H 0.5843 0.4330 0.5134 0.042 Uiso 1.00 1 c R . .
H(24) H 0.5926 0.3241 0.5233 0.042 Uiso 1.00 1 c R . .
H(25) H 0.6154 0.3914 0.5829 0.042 Uiso 1.00 1 c R . .
H(26) H 0.3264 0.1027 0.9795 0.026 Uiso 1.00 1 c R . .
H(27) H 0.4759 0.3928 0.9198 0.029 Uiso 1.00 1 c R . .
H(28) H 0.3046 0.2221 0.1096 0.033 Uiso 1.00 1 c R . .
H(29) H 0.3605 0.2968 0.1251 0.032 Uiso 1.00 1 c R . .
H(30) H 0.3579 0.2278 0.1789 0.032 Uiso 1.00 1 c R . .
H(31) H 0.2106 0.4154 0.1091 0.031 Uiso 1.00 1 c R . .
H(32) H 0.2302 0.3442 0.0656 0.031 Uiso 1.00 1 c R . .
H(33) H 0.1927 0.3088 0.1091 0.031 Uiso 1.00 1 c R . .
H(34) H 0.3536 0.5528 0.1651 0.033 Uiso 1.00 1 c R . .
H(35) H 0.3202 0.4861 0.1065 0.033 Uiso 1.00 1 c R . .
H(36) H 0.2778 0.5400 0.1386 0.033 Uiso 1.00 1 c R . .
H(37) H 0.4009 0.3753 0.2721 0.032 Uiso 1.00 1 c R . .
H(38) H 0.4201 0.3804 0.2110 0.032 Uiso 1.00 1 c R . .
H(39) H 0.4186 0.4722 0.2493 0.032 Uiso 1.00 1 c R . .
H(40) H 0.3179 0.4533 0.3693 0.025 Uiso 1.00 1 c R . .
H(41) H 0.2934 0.4354 0.4631 0.026 Uiso 1.00 1 c R . .
H(42) H 0.1545 0.2389 0.3720 0.025 Uiso 1.00 1 c R . .
H(43) H 0.1825 0.2518 0.2796 0.025 Uiso 1.00 1 c R . .
H(44) H 0.1682 0.2090 0.4845 0.029 Uiso 1.00 1 c R . .
H(45) H 0.1175 0.2870 0.4494 0.029 Uiso 1.00 1 c R . .
H(46) H 0.1314 0.3589 0.5464 0.030 Uiso 1.00 1 c R . .
H(47) H 0.1872 0.2884 0.5829 0.030 Uiso 1.00 1 c R . .
H(48) H 0.1140 0.1667 0.5661 0.034 Uiso 1.00 1 c R . .
H(49) H 0.0575 0.2287 0.5201 0.033 Uiso 1.00 1 c R . .
H(50) H 0.0399 0.2993 0.6009 0.039 Uiso 1.00 1 c R . .
H(51) H 0.0664 0.2034 0.6349 0.039 Uiso 1.00 1 c R . .
H(52) H 0.1129 0.2904 0.6470 0.039 Uiso 1.00 1 c R . .
H(53) H 0.4557 0.1793 0.4528 0.031 Uiso 1.00 1 c R . .
H(54) H 0.4591 -0.0799 0.2472 0.025 Uiso 1.00 1 c R . .

loop_
_atom_site_aniso_label
_atom_site_aniso_U_11
_atom_site_aniso_U_22
_atom_site_aniso_U_33
_atom_site_aniso_U_12
_atom_site_aniso_U_13
_atom_site_aniso_U_23
Co(1) 0.01289(18) 0.01619(17) 0.01744(18) 0.00041(13) 0.00738(13) 0.00070(13)
Co(2) 0.01545(19) 0.01670(18) 0.01665(18) -0.00040(13) 0.00794(14) 0.00023(13)
F(1) 0.0423(12) 0.0594(12) 0.0579(13) 0.0204(10) 0.0379(10) 0.0373(10)
F(2) 0.0453(12) 0.0479(11) 0.0410(10) -0.0132(9) 0.0283(9) -0.0216(9)
F(3) 0.0173(8) 0.0467(10) 0.0311(9) -0.0009(7) 0.0132(7) -0.0060(8)
F(4) 0.0308(11) 0.1005(17) 0.0292(10) 0.0318(11) 0.0139(8) 0.0286(11)
F(5) 0.0385(11) 0.0376(10) 0.0440(11) 0.0195(8) 0.0037(9) -0.0050(8)
F(6) 0.0159(9) 0.0409(10) 0.0706(14) -0.0026(8) 0.0036(9) 0.0145(10)
F(7) 0.068(5) 0.137(7) 0.031(2) 0.064(5) -0.002(2) -0.030(3)
F(8) 0.100(5) 0.063(2) 0.023(2) -0.012(3) 0.013(2) 0.0092(17)
F(9) 0.068(4) 0.115(6) 0.036(2) -0.062(4) 0.020(3) -0.038(3)
F(10) 0.0386(13) 0.0925(18) 0.0895(18) -0.0421(13) 0.0410(13) -0.0450(14)
F(11) 0.0418(13) 0.0803(15) 0.0590(13) 0.0404(11) 0.0319(11) 0.0388(11)
F(12) 0.0248(9) 0.0520(11) 0.0362(10) 0.0063(8) 0.0187(8) 0.0117(8)
F(13) 0.0284(10) 0.0808(14) 0.0259(9) 0.0045(10) 0.0159(8) 0.0074(9)
F(14) 0.097(2) 0.0787(16) 0.0562(14) 0.0478(15) 0.0531(14) 0.0427(12)
F(15) 0.0737(17) 0.116(2) 0.0330(11) -0.0575(16) 0.0324(11) -0.0380(12)
F(16) 0.0411(12) 0.0359(10) 0.0659(14) 0.0046(9) 0.0142(10) 0.0268(10)
F(17) 0.0747(17) 0.0607(13) 0.0256(10) 0.0268(12) 0.0024(10) 0.0087(9)
F(18) 0.0348(11) 0.0735(14) 0.0624(13) 0.0325(10) 0.0297(10) 0.0406(11)
F(19) 0.0218(10) 0.0278(9) 0.0760(14) -0.0078(7) 0.0124(9) 0.0015(9)
F(20) 0.0157(9) 0.0435(10) 0.0434(10) 0.0029(7) 0.0060(8) 0.0102(8)
F(21) 0.0238(10) 0.0937(16) 0.0366(10) -0.0098(10) 0.0181(8) -0.0055(10)
F(22) 0.0268(9) 0.0525(11) 0.0190(8) 0.0013(8) 0.0093(7) 0.0058(7)
F(23) 0.0495(12) 0.0316(9) 0.0395(10) 0.0153(8) 0.0328(9) 0.0070(7)
F(24) 0.0332(10) 0.0326(9) 0.0385(10) -0.0088(7) 0.0224(8) 0.0001(7)
F(25) 0.155(13) 0.034(3) 0.044(4) -0.014(5) 0.043(6) -0.017(3)
F(26) 0.084(9) 0.149(12) 0.048(5) -0.079(10) 0.049(6) -0.054(7)
F(27) 0.099(12) 0.198(17) 0.026(4) 0.127(13) -0.021(5) -0.023(8)
O(1) 0.0161(9) 0.0132(8) 0.0194(9) 0.0015(7) 0.0062(7) -0.0012(7)
O(2) 0.0166(9) 0.0141(8) 0.0202(9) -0.0021(7) 0.0065(7) 0.0004(7)
O(3) 0.0225(10) 0.0257(10) 0.0295(10) -0.0017(8) 0.0183(9) -0.0035(8)
O(4) 0.0150(9) 0.0196(9) 0.0174(9) -0.0004(7) 0.0061(7) 0.0021(7)
O(5) 0.0179(10) 0.0209(9) 0.0198(9) 0.0024(7) 0.0091(7) 0.0041(7)
O(6) 0.0198(10) 0.0241(9) 0.0237(10) -0.0005(8) 0.0089(8) -0.0024(8)
O(7) 0.0156(9) 0.0196(9) 0.0223(9) 0.0003(7) 0.0076(8) 0.0029(7)
O(8) 0.0170(9) 0.0133(8) 0.0234(9) -0.0024(7) 0.0094(8) -0.0016(7)
O(9) 0.0180(9) 0.0127(8) 0.0227(9) 0.0012(7) 0.0079(7) -0.0016(7)
O(10) 0.0266(11) 0.0302(10) 0.0188(9) -0.0054(8) 0.0120(8) -0.0036(8)
O(11) 0.0202(10) 0.0240(9) 0.0213(9) -0.0040(8) 0.0094(8) -0.0012(8)
O(12) 0.0155(9) 0.0272(9) 0.0179(9) -0.0008(7) 0.0068(7) 0.0006(7)
O(13) 0.0197(10) 0.0231(9) 0.0221(9) 0.0015(8) 0.0106(8) 0.0029(7)
O(14) 0.0189(10) 0.0200(9) 0.0186(9) 0.0012(7) 0.0086(8) 0.0002(7)
N(1) 0.0130(11) 0.0166(10) 0.0156(10) 0.0010(8) 0.0062(8) -0.0000(8)
N(2) 0.0141(11) 0.0153(10) 0.0186(11) -0.0013(8) 0.0088(9) 0.0001(8)
N(3) 0.0160(11) 0.0159(10) 0.0195(11) -0.0001(8) 0.0083(9) 0.0003(8)
N(4) 0.0162(11) 0.0173(10) 0.0199(11) 0.0005(8) 0.0093(9) -0.0014(8)
C(1) 0.0149(13) 0.0167(12) 0.0127(12) 0.0011(10) 0.0050(10) -0.0005(9)
C(2) 0.0143(13) 0.0170(12) 0.0241(13) -0.0002(10) 0.0118(11) -0.0014(10)
C(3) 0.0208(14) 0.0176(12) 0.0241(14) -0.0017(10) 0.0151(11) -0.0004(10)
C(4) 0.0227(15) 0.0215(13) 0.0324(15) -0.0000(11) 0.0184(12) 0.0006(11)
C(5) 0.0165(14) 0.0318(15) 0.0323(16) -0.0001(12) 0.0116(12) -0.0030(12)
C(6) 0.0364(18) 0.0304(15) 0.0213(14) -0.0084(13) 0.0150(13) -0.0034(12)
C(7) 0.0325(18) 0.0214(14) 0.052(2) 0.0040(12) 0.0315(16) 0.0007(13)
C(8) 0.0139(13) 0.0174(12) 0.0191(12) 0.0036(10) 0.0077(10) 0.0028(10)
C(9) 0.0182(14) 0.0199(12) 0.0182(13) -0.0014(10) 0.0086(11) -0.0039(10)
C(10) 0.0153(14) 0.0215(13) 0.0267(14) -0.0024(10) 0.0077(11) -0.0020(11)
C(11) 0.0174(14) 0.0208(13) 0.0227(13) 0.0040(10) 0.0116(11) 0.0044(11)
C(12) 0.0240(15) 0.0201(13) 0.0180(13) 0.0010(11) 0.0110(11) 0.0000(10)
C(13) 0.0159(13) 0.0178(12) 0.0206(13) -0.0007(10) 0.0063(11) 0.0020(10)
C(14) 0.0239(15) 0.0256(14) 0.0235(14) 0.0003(11) 0.0141(12) -0.0010(11)
C(15) 0.0212(15) 0.0268(14) 0.0268(15) 0.0027(11) 0.0148(12) 0.0009(11)
C(16) 0.0232(15) 0.0299(15) 0.0217(14) 0.0031(12) 0.0123(12) 0.0016(11)
C(17) 0.0321(18) 0.0378(17) 0.0338(17) 0.0025(14) 0.0211(14) -0.0021(14)
C(18) 0.0196(15) 0.0261(14) 0.0226(14) 0.0026(11) 0.0100(11) 0.0041(11)
C(19) 0.0189(14) 0.0183(12) 0.0206(13) -0.0042(10) 0.0102(11) -0.0041(10)
C(20) 0.0190(14) 0.0269(14) 0.0197(13) 0.0032(11) 0.0085(11) 0.0059(11)
C(21) 0.0139(13) 0.0203(13) 0.0214(13) 0.0005(10) 0.0052(11) 0.0010(11)
C(22) 0.0179(15) 0.0307(15) 0.0227(14) 0.0027(11) 0.0084(11) 0.0030(12)
C(23) 0.0311(18) 0.0351(17) 0.0264(16) -0.0032(14) 0.0085(14) -0.0062(13)
C(24) 0.0232(15) 0.0185(13) 0.0223(14) 0.0002(11) 0.0066(11) 0.0031(11)
C(25) 0.0177(14) 0.0281(14) 0.0262(15) -0.0050(11) 0.0042(12) -0.0008(12)
C(26) 0.0157(14) 0.0201(13) 0.0256(14) 0.0012(10) 0.0087(11) 0.0052(11)
C(27) 0.0185(15) 0.0345(16) 0.0312(16) -0.0011(12) 0.0101(12) 0.0043(13)
C(28) 0.0135(13) 0.0166(12) 0.0189(12) 0.0011(10) 0.0064(10) 0.0015(10)
C(29) 0.0227(14) 0.0158(12) 0.0219(13) 0.0005(10) 0.0140(11) 0.0015(10)
C(30) 0.0188(14) 0.0172(12) 0.0247(14) 0.0020(10) 0.0131(11) 0.0004(10)
C(31) 0.0291(16) 0.0214(13) 0.0294(15) 0.0016(11) 0.0212(13) -0.0002(11)
C(32) 0.0262(16) 0.0262(14) 0.0233(14) -0.0021(12) 0.0128(12) -0.0013(11)
C(33) 0.0288(16) 0.0215(13) 0.0317(15) -0.0006(12) 0.0204(13) 0.0025(12)
C(34) 0.0195(15) 0.0259(14) 0.0332(16) -0.0004(11) 0.0135(12) 0.0025(12)
C(35) 0.0170(13) 0.0165(12) 0.0180(12) 0.0039(10) 0.0069(10) 0.0003(10)
C(36) 0.0213(14) 0.0186(13) 0.0226(13) -0.0027(11) 0.0091(11) -0.0008(10)
C(37) 0.0237(15) 0.0215(13) 0.0200(13) -0.0013(11) 0.0055(11) -0.0045(11)
C(38) 0.0202(14) 0.0261(14) 0.0203(13) 0.0032(11) 0.0104(11) 0.0016(11)
C(39) 0.0193(14) 0.0215(13) 0.0207(13) -0.0018(11) 0.0090(11) -0.0024(10)
C(40) 0.0169(14) 0.0219(13) 0.0219(13) 0.0011(10) 0.0078(11) -0.0013(11)
C(41) 0.0211(15) 0.0298(15) 0.0226(14) -0.0021(12) 0.0103(12) 0.0008(11)
C(42) 0.0256(16) 0.0251(14) 0.0238(14) 0.0027(12) 0.0114(12) 0.0010(11)
C(43) 0.0266(16) 0.0313(15) 0.0259(15) 0.0025(12) 0.0130(13) 0.0014(12)
C(44) 0.0336(18) 0.0328(16) 0.0306(16) 0.0058(13) 0.0178(14) 0.0060(13)
C(45) 0.0174(15) 0.0332(16) 0.0289(15) 0.0011(12) 0.0080(12) 0.0007(12)
C(46) 0.0160(14) 0.0207(13) 0.0263(14) 0.0005(10) 0.0079(11) -0.0019(11)
C(47) 0.0182(15) 0.0375(16) 0.0211(14) -0.0051(12) 0.0062(11) -0.0025(12)
C(48) 0.0208(15) 0.0256(14) 0.0223(14) -0.0005(11) 0.0085(12) -0.0010(11)
C(49) 0.0207(15) 0.0431(18) 0.0221(14) -0.0042(13) 0.0079(12) 0.0008(13)
C(50) 0.0215(16) 0.0359(16) 0.0284(15) 0.0067(13) 0.0117(13) 0.0092(13)
C(51) 0.0146(13) 0.0185(12) 0.0250(14) -0.0008(10) 0.0053(11) 0.0003(11)
C(52) 0.0150(13) 0.0205(13) 0.0262(14) 0.0038(10) 0.0108(11) 0.0035(11)
C(53) 0.0184(14) 0.0172(12) 0.0201(13) -0.0042(10) 0.0095(11) -0.0033(10)
C(54) 0.0200(14) 0.0217(13) 0.0249(14) 0.0018(11) 0.0111(11) 0.0014(11)

loop_
_atom_type_symbol
_atom_type_description
_atom_type_scat_dispersion_real
_atom_type_scat_dispersion_imag
_atom_type_scat_source
C C 0.003 0.002
;
International Tables for Crystallography
(1992, Vol. C, Tables 4.2.6.8 and 6.1.1.4)
;
H H 0.000 0.000
;
International Tables for Crystallography
(1992, Vol. C, Table 6.1.1.4)
;
O O 0.011 0.006
;
International Tables for Crystallography
(1992, Vol. C, Tables 4.2.6.8 and 6.1.1.4)
;
N N 0.006 0.003
;
International Tables for Crystallography
(1992, Vol. C, Tables 4.2.6.8 and 6.1.1.4)
;
F F 0.017 0.010
;
International Tables for Crystallography
(1992, Vol. C, Tables 4.2.6.8 and 6.1.1.4)
;
Co Co 0.349 0.972
;
International Tables for Crystallography
(1992, Vol. C, Tables 4.2.6.8 and 6.1.1.4)
;

loop_
_geom_angle_atom_site_label_1
_geom_angle_atom_site_label_2
_geom_angle_atom_site_label_3
_geom_angle
_geom_angle_publ_flag
_geom_angle_site_symmetry_1
_geom_angle_site_symmetry_2
_geom_angle_site_symmetry_3
O(1) Co(1) O(2) 83.44(6) ? . . 2_546
O(1) Co(1) O(4) 91.82(7) ? . . .
O(1) Co(1) O(5) 173.78(6) ? . . .
O(1) Co(1) O(6) 92.23(6) ? . . .
O(1) Co(1) O(7) 101.53(7) ? . . .
O(2) Co(1) O(4) 96.92(7) ? 2_546 . .
O(2) Co(1) O(5) 91.06(6) ? 2_546 . .
O(2) Co(1) O(6) 175.61(6) ? 2_546 . .
O(2) Co(1) O(7) 94.91(8) ? 2_546 . .
O(4) Co(1) O(5) 85.93(7) ? . . .
O(4) Co(1) O(6) 83.91(8) ? . . .
O(4) Co(1) O(7) 163.08(6) ? . . .
O(5) Co(1) O(6) 93.30(7) ? . . .
O(5) Co(1) O(7) 81.79(7) ? . . .
O(6) Co(1) O(7) 85.21(8) ? . . .
O(8) Co(2) O(9) 82.81(7) ? . . 2_545
O(8) Co(2) O(11) 92.70(7) ? . . .
O(8) Co(2) O(12) 101.15(7) ? . . .
O(8) Co(2) O(13) 173.70(6) ? . . .
O(8) Co(2) O(14) 92.04(7) ? . . .
O(9) Co(2) O(11) 175.13(7) ? 2_545 . .
O(9) Co(2) O(12) 92.93(8) ? 2_545 . .
O(9) Co(2) O(13) 92.32(6) ? 2_545 . .
O(9) Co(2) O(14) 97.55(7) ? 2_545 . .
O(11) Co(2) O(12) 86.06(8) ? . . .
O(11) Co(2) O(13) 92.28(7) ? . . .
O(11) Co(2) O(14) 84.46(8) ? . . .
O(12) Co(2) O(13) 83.04(7) ? . . .
O(12) Co(2) O(14) 164.09(6) ? . . .
O(13) Co(2) O(14) 84.60(7) ? . . .
Co(1) O(1) N(1) 125.48(12) ? . . .
Co(1) O(2) N(2) 123.04(12) ? 2_556 . .
C(11) O(3) C(14) 119.4(2) ? . . .
Co(1) O(4) C(19) 123.03(18) ? . . .
Co(1) O(5) C(21) 122.26(19) ? . . .
Co(1) O(6) C(24) 123.4(2) ? . . .
Co(1) O(7) C(26) 123.7(2) ? . . .
Co(2) O(8) N(3) 127.33(13) ? . . .
Co(2) O(9) N(4) 120.89(13) ? 2_555 . .
C(38) O(10) C(41) 118.2(2) ? . . .
Co(2) O(11) C(46) 124.3(2) ? . . .
Co(2) O(12) C(48) 124.3(2) ? . . .
Co(2) O(13) C(51) 124.95(19) ? . . .
Co(2) O(14) C(53) 125.50(16) ? . . .
O(1) N(1) C(1) 124.4(2) ? . . .
O(1) N(1) C(2) 121.8(2) ? . . .
C(1) N(1) C(2) 113.3(2) ? . . .
O(2) N(2) C(1) 125.3(2) ? . . .
O(2) N(2) C(3) 121.5(2) ? . . .
C(1) N(2) C(3) 112.5(2) ? . . .
O(8) N(3) C(28) 124.8(2) ? . . .
O(8) N(3) C(29) 121.9(2) ? . . .
C(28) N(3) C(29) 112.5(2) ? . . .
O(9) N(4) C(28) 125.4(2) ? . . .
O(9) N(4) C(30) 123.0(2) ? . . .
C(28) N(4) C(30) 111.4(2) ? . . .
N(1) C(1) N(2) 107.7(2) ? . . .
N(1) C(1) C(8) 125.9(2) ? . . .
N(2) C(1) C(8) 126.3(2) ? . . .
N(1) C(2) C(3) 99.9(2) ? . . .
N(1) C(2) C(4) 110.6(2) ? . . .
N(1) C(2) C(5) 106.5(2) ? . . .
C(3) C(2) C(4) 114.4(2) ? . . .
C(3) C(2) C(5) 113.9(2) ? . . .
C(4) C(2) C(5) 110.7(2) ? . . .
N(2) C(3) C(2) 100.4(2) ? . . .
N(2) C(3) C(6) 105.3(2) ? . . .
N(2) C(3) C(7) 111.0(2) ? . . .
C(2) C(3) C(6) 113.3(2) ? . . .
C(2) C(3) C(7) 114.5(2) ? . . .
C(6) C(3) C(7) 111.3(2) ? . . .
C(1) C(8) C(9) 119.5(2) ? . . .
C(1) C(8) C(13) 120.9(2) ? . . .
C(9) C(8) C(13) 119.6(2) ? . . .
C(8) C(9) C(10) 120.3(2) ? . . .
C(9) C(10) C(11) 120.0(2) ? . . .
O(3) C(11) C(10) 114.9(2) ? . . .
O(3) C(11) C(12) 125.5(2) ? . . .
C(10) C(11) C(12) 119.7(2) ? . . .
C(11) C(12) C(13) 120.0(2) ? . . .
C(8) C(13) C(12) 120.3(2) ? . . .
O(3) C(14) C(15) 106.8(2) ? . . .
C(14) C(15) C(16) 113.7(2) ? . . .
C(15) C(16) C(17) 112.2(2) ? . . .
F(1) C(18) F(2) 107.6(2) ? . . .
F(1) C(18) F(3) 107.0(2) ? . . .
F(1) C(18) C(19) 113.2(2) ? . . .
F(2) C(18) F(3) 106.7(2) ? . . .
F(2) C(18) C(19) 109.3(2) ? . . .
F(3) C(18) C(19) 112.6(2) ? . . .
O(4) C(19) C(18) 114.3(2) ? . . .
O(4) C(19) C(20) 128.6(3) ? . . .
C(18) C(19) C(20) 117.0(2) ? . . .
C(19) C(20) C(21) 121.0(2) ? . . .
O(5) C(21) C(20) 128.3(2) ? . . .
O(5) C(21) C(22) 113.2(2) ? . . .
C(20) C(21) C(22) 118.4(2) ? . . .
F(4) C(22) F(5) 106.1(2) ? . . .
F(4) C(22) F(6) 108.9(2) ? . . .
F(4) C(22) C(21) 113.7(2) ? . . .
F(5) C(22) F(6) 106.2(2) ? . . .
F(5) C(22) C(21) 110.4(2) ? . . .
F(6) C(22) C(21) 111.2(2) ? . . .
F(7) C(23) F(8) 106.0(5) ? . . .
F(7) C(23) F(9) 109.9(5) ? . . .
F(7) C(23) C(24) 114.6(3) ? . . .
F(8) C(23) F(9) 102.6(4) ? . . .
F(8) C(23) C(24) 108.3(3) ? . . .
F(9) C(23) C(24) 114.4(4) ? . . .
F(25) C(23) F(26) 100.1(10) ? . . .
F(25) C(23) F(27) 108.0(10) ? . . .
F(25) C(23) C(24) 109.0(4) ? . . .
F(26) C(23) F(27) 109.1(8) ? . . .
F(26) C(23) C(24) 112.4(5) ? . . .
F(27) C(23) C(24) 116.9(7) ? . . .
O(6) C(24) C(23) 113.9(2) ? . . .
O(6) C(24) C(25) 128.0(2) ? . . .
C(23) C(24) C(25) 118.0(2) ? . . .
C(24) C(25) C(26) 121.5(2) ? . . .
O(7) C(26) C(25) 128.7(3) ? . . .
O(7) C(26) C(27) 115.1(2) ? . . .
C(25) C(26) C(27) 116.0(2) ? . . .
F(10) C(27) F(11) 107.7(2) ? . . .
F(10) C(27) F(12) 106.8(2) ? . . .
F(10) C(27) C(26) 112.9(2) ? . . .
F(11) C(27) F(12) 106.0(2) ? . . .
F(11) C(27) C(26) 109.8(2) ? . . .
F(12) C(27) C(26) 113.3(2) ? . . .
N(3) C(28) N(4) 107.3(2) ? . . .
N(3) C(28) C(35) 127.5(2) ? . . .
N(4) C(28) C(35) 125.1(2) ? . . .
N(3) C(29) C(30) 99.7(2) ? . . .
N(3) C(29) C(31) 110.8(2) ? . . .
N(3) C(29) C(32) 106.1(2) ? . . .
C(30) C(29) C(31) 115.1(2) ? . . .
C(30) C(29) C(32) 112.5(2) ? . . .
C(31) C(29) C(32) 111.7(2) ? . . .
N(4) C(30) C(29) 99.0(2) ? . . .
N(4) C(30) C(33) 111.3(2) ? . . .
N(4) C(30) C(34) 105.8(2) ? . . .
C(29) C(30) C(33) 115.8(2) ? . . .
C(29) C(30) C(34) 113.3(2) ? . . .
C(33) C(30) C(34) 110.7(2) ? . . .
C(28) C(35) C(36) 118.9(2) ? . . .
C(28) C(35) C(40) 121.5(2) ? . . .
C(36) C(35) C(40) 119.6(2) ? . . .
C(35) C(36) C(37) 120.0(2) ? . . .
C(36) C(37) C(38) 120.1(2) ? . . .
O(10) C(38) C(37) 115.3(2) ? . . .
O(10) C(38) C(39) 124.6(2) ? . . .
C(37) C(38) C(39) 120.1(2) ? . . .
C(38) C(39) C(40) 119.7(2) ? . . .
C(35) C(40) C(39) 120.4(2) ? . . .
O(10) C(41) C(42) 108.0(2) ? . . .
C(41) C(42) C(43) 111.9(2) ? . . .
C(42) C(43) C(44) 112.8(2) ? . . .
F(19) C(45) F(20) 107.0(2) ? . . .
F(19) C(45) F(21) 107.0(2) ? . . .
F(19) C(45) C(46) 110.5(2) ? . . .
F(20) C(45) F(21) 107.9(2) ? . . .
F(20) C(45) C(46) 112.4(2) ? . . .
F(21) C(45) C(46) 111.8(2) ? . . .
O(11) C(46) C(45) 115.8(2) ? . . .
O(11) C(46) C(47) 127.9(2) ? . . .
C(45) C(46) C(47) 116.2(2) ? . . .
C(46) C(47) C(48) 121.5(2) ? . . .
O(12) C(48) C(47) 129.0(2) ? . . .
O(12) C(48) C(49) 114.7(2) ? . . .
C(47) C(48) C(49) 116.3(2) ? . . .
F(13) C(49) F(14) 106.4(2) ? . . .
F(13) C(49) F(15) 105.9(2) ? . . .
F(13) C(49) C(48) 112.7(2) ? . . .
F(14) C(49) F(15) 108.0(2) ? . . .
F(14) C(49) C(48) 110.5(2) ? . . .
F(15) C(49) C(48) 113.0(2) ? . . .
F(16) C(50) F(17) 105.0(2) ? . . .
F(16) C(50) F(18) 105.2(2) ? . . .
F(16) C(50) C(51) 109.7(2) ? . . .
F(17) C(50) F(18) 109.3(2) ? . . .
F(17) C(50) C(51) 112.3(2) ? . . .
F(18) C(50) C(51) 114.5(2) ? . . .
O(13) C(51) C(50) 113.5(2) ? . . .
O(13) C(51) C(52) 127.9(2) ? . . .
C(50) C(51) C(52) 118.4(2) ? . . .
C(51) C(52) C(53) 120.5(2) ? . . .
O(14) C(53) C(52) 128.0(3) ? . . .
O(14) C(53) C(54) 114.6(2) ? . . .
C(52) C(53) C(54) 117.4(2) ? . . .
F(22) C(54) F(23) 107.4(2) ? . . .
F(22) C(54) F(24) 107.3(2) ? . . .
F(22) C(54) C(53) 111.1(2) ? . . .
F(23) C(54) F(24) 107.4(2) ? . . .
F(23) C(54) C(53) 113.2(2) ? . . .
F(24) C(54) C(53) 110.3(2) ? . . .

loop_
_geom_bond_atom_site_label_1
_geom_bond_atom_site_label_2
_geom_bond_distance
_geom_bond_publ_flag
_geom_bond_site_symmetry_1
_geom_bond_site_symmetry_2
Co(1) O(1) 2.0444(16) ? . .
Co(1) O(2) 2.0661(16) ? . 2_546
Co(1) O(4) 2.052(2) ? . .
Co(1) O(5) 2.0733(16) ? . .
Co(1) O(6) 2.0933(18) ? . .
Co(1) O(7) 2.073(2) ? . .
Co(2) O(8) 2.0331(16) ? . .
Co(2) O(9) 2.1083(18) ? . 2_545
Co(2) O(11) 2.083(2) ? . .
Co(2) O(12) 2.062(2) ? . .
Co(2) O(13) 2.0788(17) ? . .
Co(2) O(14) 2.049(2) ? . .
F(1) C(18) 1.331(3) ? . .
F(2) C(18) 1.330(3) ? . .
F(3) C(18) 1.320(2) ? . .
F(4) C(22) 1.316(3) ? . .
F(5) C(22) 1.336(3) ? . .
F(6) C(22) 1.325(3) ? . .
F(7) F(25) 1.275(17) ? . .
F(7) F(26) 0.948(18) ? . .
F(7) C(23) 1.265(9) ? . .
F(8) F(26) 1.448(16) ? . .
F(8) F(27) 1.130(18) ? . .
F(8) C(23) 1.342(5) ? . .
F(9) F(25) 1.337(15) ? . .
F(9) F(27) 1.09(2) ? . .
F(9) C(23) 1.306(7) ? . .
F(10) C(27) 1.324(3) ? . .
F(11) C(27) 1.328(3) ? . .
F(12) C(27) 1.318(3) ? . .
F(13) C(49) 1.323(3) ? . .
F(14) C(49) 1.324(3) ? . .
F(15) C(49) 1.318(3) ? . .
F(16) C(50) 1.355(3) ? . .
F(17) C(50) 1.311(3) ? . .
F(18) C(50) 1.318(4) ? . .
F(19) C(45) 1.335(3) ? . .
F(20) C(45) 1.325(3) ? . .
F(21) C(45) 1.329(4) ? . .
F(22) C(54) 1.332(2) ? . .
F(23) C(54) 1.333(3) ? . .
F(24) C(54) 1.335(3) ? . .
F(25) C(23) 1.352(7) ? . .
F(26) C(23) 1.315(15) ? . .
F(27) C(23) 1.210(13) ? . .
O(1) N(1) 1.301(2) ? . .
O(2) N(2) 1.303(2) ? . .
O(3) C(11) 1.354(4) ? . .
O(3) C(14) 1.434(3) ? . .
O(4) C(19) 1.250(3) ? . .
O(5) C(21) 1.261(3) ? . .
O(6) C(24) 1.262(3) ? . .
O(7) C(26) 1.241(2) ? . .
O(8) N(3) 1.307(2) ? . .
O(9) N(4) 1.296(2) ? . .
O(10) C(38) 1.362(3) ? . .
O(10) C(41) 1.440(3) ? . .
O(11) C(46) 1.247(3) ? . .
O(12) C(48) 1.250(2) ? . .
O(13) C(51) 1.258(3) ? . .
O(14) C(53) 1.249(3) ? . .
N(1) C(1) 1.344(3) ? . .
N(1) C(2) 1.503(4) ? . .
N(2) C(1) 1.352(3) ? . .
N(2) C(3) 1.499(4) ? . .
N(3) C(28) 1.336(3) ? . .
N(3) C(29) 1.511(4) ? . .
N(4) C(28) 1.361(3) ? . .
N(4) C(30) 1.507(4) ? . .
C(1) C(8) 1.458(4) ? . .
C(2) C(3) 1.568(3) ? . .
C(2) C(4) 1.516(4) ? . .
C(2) C(5) 1.524(3) ? . .
C(3) C(6) 1.514(3) ? . .
C(3) C(7) 1.515(4) ? . .
C(8) C(9) 1.391(3) ? . .
C(8) C(13) 1.394(3) ? . .
C(9) C(10) 1.373(4) ? . .
C(10) C(11) 1.404(4) ? . .
C(11) C(12) 1.386(3) ? . .
C(12) C(13) 1.382(4) ? . .
C(14) C(15) 1.503(4) ? . .
C(15) C(16) 1.523(4) ? . .
C(16) C(17) 1.520(5) ? . .
C(18) C(19) 1.535(4) ? . .
C(19) C(20) 1.397(3) ? . .
C(20) C(21) 1.383(4) ? . .
C(21) C(22) 1.533(3) ? . .
C(23) C(24) 1.532(4) ? . .
C(24) C(25) 1.382(5) ? . .
C(25) C(26) 1.395(4) ? . .
C(26) C(27) 1.541(4) ? . .
C(28) C(35) 1.458(4) ? . .
C(29) C(30) 1.553(3) ? . .
C(29) C(31) 1.512(4) ? . .
C(29) C(32) 1.528(3) ? . .
C(30) C(33) 1.509(3) ? . .
C(30) C(34) 1.531(3) ? . .
C(35) C(36) 1.396(3) ? . .
C(35) C(40) 1.394(4) ? . .
C(36) C(37) 1.382(4) ? . .
C(37) C(38) 1.396(4) ? . .
C(38) C(39) 1.386(3) ? . .
C(39) C(40) 1.389(4) ? . .
C(41) C(42) 1.505(4) ? . .
C(42) C(43) 1.526(4) ? . .
C(43) C(44) 1.526(5) ? . .
C(45) C(46) 1.531(4) ? . .
C(46) C(47) 1.394(4) ? . .
C(47) C(48) 1.391(4) ? . .
C(48) C(49) 1.537(4) ? . .
C(50) C(51) 1.524(3) ? . .
C(51) C(52) 1.388(4) ? . .
C(52) C(53) 1.395(3) ? . .
C(53) C(54) 1.535(4) ? . .

loop_
_geom_contact_atom_site_label_1
_geom_contact_atom_site_label_2
_geom_contact_distance
_geom_contact_publ_flag
_geom_contact_site_symmetry_1
_geom_contact_site_symmetry_2
F(1) F(22) 3.155(2) ? . 1_556
F(1) C(17) 3.543(4) ? . 4_455
F(1) C(37) 3.392(3) ? . 2_546
F(2) F(20) 3.496(2) ? . 4_455
F(2) C(32) 3.105(3) ? . 1_556
F(3) F(19) 2.843(2) ? . 4_455
F(3) F(20) 2.998(2) ? . 4_455
F(3) F(21) 3.287(2) ? . 4_455
F(3) C(45) 3.265(3) ? . 4_455
F(4) F(4) 3.183(3) ? . 3_657
F(4) F(5) 2.875(2) ? . 3_657
F(4) F(6) 3.189(3) ? . 3_657
F(4) F(22) 2.970(3) ? . 1_556
F(4) F(23) 3.197(3) ? . 1_556
F(4) F(24) 3.214(2) ? . 1_556
F(4) C(22) 3.318(3) ? . 3_657
F(4) C(54) 3.358(4) ? . 1_556
F(5) F(4) 2.875(2) ? . 3_657
F(5) F(6) 3.588(2) ? . 3_657
F(5) F(23) 3.300(3) ? . 3_656
F(5) C(44) 3.475(3) ? . 2_546
F(6) F(4) 3.189(3) ? . 3_657
F(6) F(5) 3.588(2) ? . 3_657
F(6) F(23) 3.135(3) ? . 3_656
F(6) C(43) 3.428(3) ? . 4_555
F(9) F(9) 2.637(10) ? . 3_667
F(9) F(25) 3.209(19) ? . 3_667
F(9) F(27) 3.534(19) ? . 3_667
F(9) C(25) 3.578(7) ? . 3_667
F(10) C(33) 3.474(4) ? . 3_666
F(11) F(23) 2.926(2) ? . 3_656
F(11) C(39) 3.583(3) ? . 4_555
F(12) F(18) 3.312(3) ? . 3_656
F(13) C(6) 3.354(3) ? . 2_546
F(15) F(17) 3.531(3) ? . 3_656
F(15) F(18) 3.239(2) ? . 3_656
F(16) C(16) 3.324(3) ? . 3_656
F(16) C(17) 3.347(4) ? . 3_656
F(17) F(15) 3.531(3) ? . 3_656
F(18) F(12) 3.312(3) ? . 3_656
F(18) F(15) 3.239(2) ? . 3_656
F(18) C(7) 3.383(4) ? . 4_554
F(19) F(3) 2.843(2) ? . 4_554
F(19) O(3) 3.094(2) ? . 3_666
F(19) C(15) 3.584(3) ? . 3_666
F(19) C(17) 3.521(3) ? . .
F(20) F(2) 3.496(2) ? . 4_554
F(20) F(3) 2.998(2) ? . 4_554
F(20) C(4) 3.428(4) ? . 4_554
F(21) F(3) 3.287(2) ? . 4_554
F(21) C(4) 3.403(3) ? . 4_554
F(22) F(1) 3.155(2) ? . 1_554
F(22) F(4) 2.970(3) ? . 1_554
F(22) C(20) 3.350(3) ? . 1_554
F(23) F(4) 3.197(3) ? . 1_554
F(23) F(5) 3.300(3) ? . 3_656
F(23) F(6) 3.135(3) ? . 3_656
F(23) F(11) 2.926(2) ? . 3_656
F(23) C(5) 3.593(3) ? . 4_554
F(24) F(4) 3.214(2) ? . 1_554
F(24) C(5) 3.353(3) ? . 4_554
F(25) F(9) 3.209(19) ? . 3_667
F(25) C(43) 3.382(7) ? . 2_556
F(27) F(9) 3.534(19) ? . 3_667
F(27) C(43) 3.344(16) ? . 4_555
F(27) C(44) 3.339(15) ? . 4_555
O(3) F(19) 3.094(2) ? . 3_666
C(4) F(20) 3.428(4) ? . 4_455
C(4) F(21) 3.403(3) ? . 4_455
C(5) F(23) 3.593(3) ? . 4_455
C(5) F(24) 3.353(3) ? . 4_455
C(6) F(13) 3.354(3) ? . 2_556
C(7) F(18) 3.383(4) ? . 4_455
C(15) F(19) 3.584(3) ? . 3_666
C(16) F(16) 3.324(3) ? . 3_656
C(17) F(1) 3.543(4) ? . 4_554
C(17) F(16) 3.347(4) ? . 3_656
C(17) F(19) 3.521(3) ? . .
C(20) F(22) 3.350(3) ? . 1_556
C(22) F(4) 3.318(3) ? . 3_657
C(25) F(9) 3.578(7) ? . 3_667
C(32) F(2) 3.105(3) ? . 1_554
C(33) F(10) 3.474(4) ? . 3_666
C(37) F(1) 3.392(3) ? . 2_556
C(39) F(11) 3.583(3) ? . 4_454
C(43) F(6) 3.428(3) ? . 4_454
C(43) F(25) 3.382(7) ? . 2_546
C(43) F(27) 3.344(16) ? . 4_454
C(44) F(5) 3.475(3) ? . 2_556
C(44) F(27) 3.339(15) ? . 4_454
C(45) F(3) 3.265(3) ? . 4_554
C(54) F(4) 3.358(4) ? . 1_554

loop_
_geom_torsion_atom_site_label_1
_geom_torsion_atom_site_label_2
_geom_torsion_atom_site_label_3
_geom_torsion_atom_site_label_4
_geom_torsion
_geom_torsion_publ_flag
_geom_torsion_site_symmetry_1
_geom_torsion_site_symmetry_2
_geom_torsion_site_symmetry_3
_geom_torsion_site_symmetry_4
O(1) Co(1) O(2) N(2) -174.6(2) ? . . 2_546 2_546
O(2) Co(1) O(1) N(1) -168.2(2) ? 2_546 . . .
O(1) Co(1) O(4) C(19) -154.19(19) ? . . . .
O(4) Co(1) O(1) N(1) 95.0(2) ? . . . .
O(1) Co(1) O(6) C(24) -130.9(2) ? . . . .
O(6) Co(1) O(1) N(1) 11.0(2) ? . . . .
O(1) Co(1) O(7) C(26) 121.34(19) ? . . . .
O(7) Co(1) O(1) N(1) -74.5(2) ? . . . .
O(2) Co(1) O(4) C(19) 122.19(19) ? 2_546 . . .
O(4) Co(1) O(2) N(2) -83.6(2) ? . . 2_546 2_546
O(2) Co(1) O(5) C(21) -128.92(18) ? 2_546 . . .
O(5) Co(1) O(2) N(2) 2.4(2) ? . . 2_546 2_546
O(2) Co(1) O(7) C(26) -154.4(2) ? 2_546 . . .
O(7) Co(1) O(2) N(2) 84.3(2) ? . . 2_546 2_546
O(4) Co(1) O(5) C(21) -32.05(18) ? . . . .
O(5) Co(1) O(4) C(19) 31.62(19) ? . . . .
O(4) Co(1) O(6) C(24) 137.5(2) ? . . . .
O(6) Co(1) O(4) C(19) -62.15(19) ? . . . .
O(4) Co(1) O(7) C(26) -20.1(3) ? . . . .
O(7) Co(1) O(4) C(19) -11.9(3) ? . . . .
O(5) Co(1) O(6) C(24) 52.0(2) ? . . . .
O(6) Co(1) O(5) C(21) 51.60(19) ? . . . .
O(5) Co(1) O(7) C(26) -64.0(2) ? . . . .
O(7) Co(1) O(5) C(21) 136.28(19) ? . . . .
O(6) Co(1) O(7) C(26) 30.0(2) ? . . . .
O(7) Co(1) O(6) C(24) -29.5(2) ? . . . .
O(8) Co(2) O(9) N(4) -175.6(2) ? . . 2_545 2_545
O(9) Co(2) O(8) N(3) 169.2(2) ? 2_545 . . .
O(8) Co(2) O(11) C(46) 127.2(2) ? . . . .
O(11) Co(2) O(8) N(3) -8.9(2) ? . . . .
O(8) Co(2) O(12) C(48) -117.1(2) ? . . . .
O(12) Co(2) O(8) N(3) 77.6(2) ? . . . .
O(8) Co(2) O(14) C(53) 156.2(2) ? . . . .
O(14) Co(2) O(8) N(3) -93.4(2) ? . . . .
O(9) Co(2) O(12) C(48) 159.6(2) ? 2_545 . . .
O(12) Co(2) O(9) N(4) -74.7(2) ? . . 2_545 2_545
O(9) Co(2) O(13) C(51) 124.71(19) ? 2_545 . . .
O(13) Co(2) O(9) N(4) 8.5(2) ? . . 2_545 2_545
O(9) Co(2) O(14) C(53) -120.7(2) ? 2_545 . . .
O(14) Co(2) O(9) N(4) 93.3(2) ? . . 2_545 2_545
O(11) Co(2) O(12) C(48) -25.1(2) ? . . . .
O(12) Co(2) O(11) C(46) 26.2(2) ? . . . .
O(11) Co(2) O(13) C(51) -56.88(19) ? . . . .
O(13) Co(2) O(11) C(46) -56.7(2) ? . . . .
O(11) Co(2) O(14) C(53) 63.7(2) ? . . . .
O(14) Co(2) O(11) C(46) -141.0(2) ? . . . .
O(12) Co(2) O(13) C(51) -142.62(19) ? . . . .
O(13) Co(2) O(12) C(48) 67.6(2) ? . . . .
O(12) Co(2) O(14) C(53) 10.0(4) ? . . . .
O(14) Co(2) O(12) C(48) 28.4(3) ? . . . .
O(13) Co(2) O(14) C(53) -29.1(2) ? . . . .
O(14) Co(2) O(13) C(51) 27.34(18) ? . . . .
Co(1) O(1) N(1) C(1) 84.3(2) ? . . . .
Co(1) O(1) N(1) C(2) -104.3(2) ? . . . .
Co(1) O(2) N(2) C(1) 79.5(2) ? 2_556 . . .
Co(1) O(2) N(2) C(3) -111.2(2) ? 2_556 . . .
C(11) O(3) C(14) C(15) -175.0(2) ? . . . .
C(14) O(3) C(11) C(10) 177.7(2) ? . . . .
C(14) O(3) C(11) C(12) -2.9(3) ? . . . .
Co(1) O(4) C(19) C(18) 155.15(16) ? . . . .
Co(1) O(4) C(19) C(20) -22.2(3) ? . . . .
Co(1) O(5) C(21) C(20) 23.3(3) ? . . . .
Co(1) O(5) C(21) C(22) -158.13(16) ? . . . .
Co(1) O(6) C(24) C(23) -155.72(18) ? . . . .
Co(1) O(6) C(24) C(25) 21.9(3) ? . . . .
Co(1) O(7) C(26) C(25) -23.1(3) ? . . . .
Co(1) O(7) C(26) C(27) 152.58(18) ? . . . .
Co(2) O(8) N(3) C(28) -89.0(2) ? . . . .
Co(2) O(8) N(3) C(29) 102.1(2) ? . . . .
Co(2) O(9) N(4) C(28) -73.1(2) ? 2_555 . . .
Co(2) O(9) N(4) C(30) 111.3(2) ? 2_555 . . .
C(38) O(10) C(41) C(42) -170.6(2) ? . . . .
C(41) O(10) C(38) C(37) 176.6(2) ? . . . .
C(41) O(10) C(38) C(39) -3.7(3) ? . . . .
Co(2) O(11) C(46) C(45) 165.02(18) ? . . . .
Co(2) O(11) C(46) C(47) -18.2(4) ? . . . .
Co(2) O(12) C(48) C(47) 16.4(4) ? . . . .
Co(2) O(12) C(48) C(49) -161.71(18) ? . . . .
Co(2) O(13) C(51) C(50) 167.30(16) ? . . . .
Co(2) O(13) C(51) C(52) -17.1(3) ? . . . .
Co(2) O(14) C(53) C(52) 20.8(3) ? . . . .
Co(2) O(14) C(53) C(54) -157.01(16) ? . . . .
O(1) N(1) C(1) N(2) 178.35(18) ? . . . .
O(1) N(1) C(1) C(8) -5.4(3) ? . . . .
O(1) N(1) C(2) C(3) 168.42(18) ? . . . .
O(1) N(1) C(2) C(4) 47.5(2) ? . . . .
O(1) N(1) C(2) C(5) -72.9(2) ? . . . .
C(1) N(1) C(2) C(3) -19.3(2) ? . . . .
C(1) N(1) C(2) C(4) -140.2(2) ? . . . .
C(1) N(1) C(2) C(5) 99.4(2) ? . . . .
C(2) N(1) C(1) N(2) 6.3(2) ? . . . .
C(2) N(1) C(1) C(8) -177.4(2) ? . . . .
O(2) N(2) C(1) N(1) -178.81(18) ? . . . .
O(2) N(2) C(1) C(8) 4.9(3) ? . . . .
O(2) N(2) C(3) C(2) 167.21(18) ? . . . .
O(2) N(2) C(3) C(6) -74.9(2) ? . . . .
O(2) N(2) C(3) C(7) 45.7(2) ? . . . .
C(1) N(2) C(3) C(2) -22.2(2) ? . . . .
C(1) N(2) C(3) C(6) 95.7(2) ? . . . .
C(1) N(2) C(3) C(7) -143.7(2) ? . . . .
C(3) N(2) C(1) N(1) 11.0(2) ? . . . .
C(3) N(2) C(1) C(8) -165.2(2) ? . . . .
O(8) N(3) C(28) N(4) -175.89(19) ? . . . .
O(8) N(3) C(28) C(35) 7.0(3) ? . . . .
O(8) N(3) C(29) C(30) -166.1(2) ? . . . .
O(8) N(3) C(29) C(31) -44.5(2) ? . . . .
O(8) N(3) C(29) C(32) 76.9(2) ? . . . .
C(28) N(3) C(29) C(30) 23.8(2) ? . . . .
C(28) N(3) C(29) C(31) 145.4(2) ? . . . .
C(28) N(3) C(29) C(32) -93.2(2) ? . . . .
C(29) N(3) C(28) N(4) -6.1(2) ? . . . .
C(29) N(3) C(28) C(35) 176.8(2) ? . . . .
O(9) N(4) C(28) N(3) 168.3(2) ? . . . .
O(9) N(4) C(28) C(35) -14.5(3) ? . . . .
O(9) N(4) C(30) C(29) -154.55(19) ? . . . .
O(9) N(4) C(30) C(33) -32.2(2) ? . . . .
O(9) N(4) C(30) C(34) 88.0(2) ? . . . .
C(28) N(4) C(30) C(29) 29.4(2) ? . . . .
C(28) N(4) C(30) C(33) 151.7(2) ? . . . .
C(28) N(4) C(30) C(34) -88.0(2) ? . . . .
C(30) N(4) C(28) N(3) -15.8(2) ? . . . .
C(30) N(4) C(28) C(35) 161.4(2) ? . . . .
N(1) C(1) C(8) C(9) -134.3(2) ? . . . .
N(1) C(1) C(8) C(13) 43.5(3) ? . . . .
N(2) C(1) C(8) C(9) 41.3(3) ? . . . .
N(2) C(1) C(8) C(13) -140.9(2) ? . . . .
N(1) C(2) C(3) N(2) 22.6(2) ? . . . .
N(1) C(2) C(3) C(6) -89.2(2) ? . . . .
N(1) C(2) C(3) C(7) 141.6(2) ? . . . .
C(4) C(2) C(3) N(2) 140.8(2) ? . . . .
C(4) C(2) C(3) C(6) 28.9(3) ? . . . .
C(4) C(2) C(3) C(7) -100.3(3) ? . . . .
C(5) C(2) C(3) N(2) -90.5(2) ? . . . .
C(5) C(2) C(3) C(6) 157.7(2) ? . . . .
C(5) C(2) C(3) C(7) 28.5(3) ? . . . .
C(1) C(8) C(9) C(10) 175.6(2) ? . . . .
C(1) C(8) C(13) C(12) -177.1(2) ? . . . .
C(9) C(8) C(13) C(12) 0.7(3) ? . . . .
C(13) C(8) C(9) C(10) -2.2(3) ? . . . .
C(8) C(9) C(10) C(11) 1.4(3) ? . . . .
C(9) C(10) C(11) O(3) -179.5(2) ? . . . .
C(9) C(10) C(11) C(12) 1.0(3) ? . . . .
O(3) C(11) C(12) C(13) 178.1(2) ? . . . .
C(10) C(11) C(12) C(13) -2.5(3) ? . . . .
C(11) C(12) C(13) C(8) 1.6(3) ? . . . .
O(3) C(14) C(15) C(16) -177.2(2) ? . . . .
C(14) C(15) C(16) C(17) -179.6(2) ? . . . .
F(1) C(18) C(19) O(4) 153.4(2) ? . . . .
F(1) C(18) C(19) C(20) -28.9(3) ? . . . .
F(2) C(18) C(19) O(4) -86.6(2) ? . . . .
F(2) C(18) C(19) C(20) 91.0(2) ? . . . .
F(3) C(18) C(19) O(4) 31.9(3) ? . . . .
F(3) C(18) C(19) C(20) -150.5(2) ? . . . .
O(4) C(19) C(20) C(21) -1.0(4) ? . . . .
C(18) C(19) C(20) C(21) -178.3(2) ? . . . .
C(19) C(20) C(21) O(5) 0.1(3) ? . . . .
C(19) C(20) C(21) C(22) -178.4(2) ? . . . .
O(5) C(21) C(22) F(4) 176.5(2) ? . . . .
O(5) C(21) C(22) F(5) -64.4(3) ? . . . .
O(5) C(21) C(22) F(6) 53.2(3) ? . . . .
C(20) C(21) C(22) F(4) -4.7(3) ? . . . .
C(20) C(21) C(22) F(5) 114.3(2) ? . . . .
C(20) C(21) C(22) F(6) -128.0(2) ? . . . .
F(7) C(23) C(24) O(6) -37.3(5) ? . . . .
F(7) C(23) C(24) C(25) 144.8(5) ? . . . .
F(8) C(23) C(24) O(6) 80.7(4) ? . . . .
F(8) C(23) C(24) C(25) -97.1(5) ? . . . .
F(9) C(23) C(24) O(6) -165.5(4) ? . . . .
F(9) C(23) C(24) C(25) 16.6(5) ? . . . .
F(25) C(23) C(24) O(6) -100.2(8) ? . . . .
F(25) C(23) C(24) C(25) 81.9(8) ? . . . .
F(26) C(23) C(24) O(6) 9.8(8) ? . . . .
F(26) C(23) C(24) C(25) -168.1(7) ? . . . .
F(27) C(23) C(24) O(6) 137.0(10) ? . . . .
F(27) C(23) C(24) C(25) -40.8(10) ? . . . .
O(6) C(24) C(25) C(26) -1.3(4) ? . . . .
C(23) C(24) C(25) C(26) 176.2(2) ? . . . .
C(24) C(25) C(26) O(7) 1.8(4) ? . . . .
C(24) C(25) C(26) C(27) -173.8(2) ? . . . .
O(7) C(26) C(27) F(10) 143.0(2) ? . . . .
O(7) C(26) C(27) F(11) -96.8(2) ? . . . .
O(7) C(26) C(27) F(12) 21.5(3) ? . . . .
C(25) C(26) C(27) F(10) -40.8(3) ? . . . .
C(25) C(26) C(27) F(11) 79.4(3) ? . . . .
C(25) C(26) C(27) F(12) -162.3(2) ? . . . .
N(3) C(28) C(35) C(36) 142.5(2) ? . . . .
N(3) C(28) C(35) C(40) -35.1(3) ? . . . .
N(4) C(28) C(35) C(36) -34.1(3) ? . . . .
N(4) C(28) C(35) C(40) 148.3(2) ? . . . .
N(3) C(29) C(30) N(4) -28.9(2) ? . . . .
N(3) C(29) C(30) C(33) -147.9(2) ? . . . .
N(3) C(29) C(30) C(34) 82.7(3) ? . . . .
C(31) C(29) C(30) N(4) -147.4(2) ? . . . .
C(31) C(29) C(30) C(33) 93.6(3) ? . . . .
C(31) C(29) C(30) C(34) -35.8(3) ? . . . .
C(32) C(29) C(30) N(4) 83.1(2) ? . . . .
C(32) C(29) C(30) C(33) -35.9(4) ? . . . .
C(32) C(29) C(30) C(34) -165.3(2) ? . . . .
C(28) C(35) C(36) C(37) -177.9(2) ? . . . .
C(28) C(35) C(40) C(39) 179.4(2) ? . . . .
C(36) C(35) C(40) C(39) 1.9(3) ? . . . .
C(40) C(35) C(36) C(37) -0.4(3) ? . . . .
C(35) C(36) C(37) C(38) -1.4(4) ? . . . .
C(36) C(37) C(38) O(10) -178.6(2) ? . . . .
C(36) C(37) C(38) C(39) 1.6(4) ? . . . .
O(10) C(38) C(39) C(40) -179.8(2) ? . . . .
C(37) C(38) C(39) C(40) -0.1(3) ? . . . .
C(38) C(39) C(40) C(35) -1.7(4) ? . . . .
O(10) C(41) C(42) C(43) -174.5(2) ? . . . .
C(41) C(42) C(43) C(44) -171.4(2) ? . . . .
F(19) C(45) C(46) O(11) 99.3(3) ? . . . .
F(19) C(45) C(46) C(47) -77.8(3) ? . . . .
F(20) C(45) C(46) O(11) -141.3(2) ? . . . .
F(20) C(45) C(46) C(47) 41.6(3) ? . . . .
F(21) C(45) C(46) O(11) -19.7(3) ? . . . .
F(21) C(45) C(46) C(47) 163.1(2) ? . . . .
O(11) C(46) C(47) C(48) -2.2(4) ? . . . .
C(45) C(46) C(47) C(48) 174.6(2) ? . . . .
C(46) C(47) C(48) O(12) 3.3(5) ? . . . .
C(46) C(47) C(48) C(49) -178.6(2) ? . . . .
O(12) C(48) C(49) F(13) -22.9(3) ? . . . .
O(12) C(48) C(49) F(14) 96.0(3) ? . . . .
O(12) C(48) C(49) F(15) -142.9(2) ? . . . .
C(47) C(48) C(49) F(13) 158.7(2) ? . . . .
C(47) C(48) C(49) F(14) -82.4(3) ? . . . .
C(47) C(48) C(49) F(15) 38.7(3) ? . . . .
F(16) C(50) C(51) O(13) 70.0(3) ? . . . .
F(16) C(50) C(51) C(52) -106.1(3) ? . . . .
F(17) C(50) C(51) O(13) -46.5(3) ? . . . .
F(17) C(50) C(51) C(52) 137.5(2) ? . . . .
F(18) C(50) C(51) O(13) -172.0(2) ? . . . .
F(18) C(50) C(51) C(52) 12.0(3) ? . . . .
O(13) C(51) C(52) C(53) -4.4(4) ? . . . .
C(50) C(51) C(52) C(53) 171.0(2) ? . . . .
C(51) C(52) C(53) O(14) 2.7(4) ? . . . .
C(51) C(52) C(53) C(54) -179.6(2) ? . . . .
O(14) C(53) C(54) F(22) -34.0(3) ? . . . .
O(14) C(53) C(54) F(23) -154.9(2) ? . . . .
O(14) C(53) C(54) F(24) 84.8(2) ? . . . .
C(52) C(53) C(54) F(22) 148.0(2) ? . . . .
C(52) C(53) C(54) F(23) 27.1(3) ? . . . .
C(52) C(53) C(54) F(24) -93.2(2) ? . . . .
